data_4350688
loop_
_publ_author_name
'Ravera, Mauro'
'Gabano, Elisabetta'
'Pelosi, Giorgio'
'Fregonese, Federico'
'Tinello, Stefano'
'Osella, Domenico'

_publ_section_title
;
 A new entry to asymmetric platinum(IV) complexes via oxidative
 chlorination.
;
_journal_issue 17
_journal_name_full 'Inorganic chemistry'
_journal_page_first 9326
_journal_page_last 9335
_journal_paper_doi 10.1021/ic501446b
_journal_volume 53
_journal_year 2014
_chemical_absolute_configuration rmad
_chemical_formula_sum 'C14 H31 Cl N2 O9 Pt'
_chemical_formula_weight 601.94
_chemical_name_systematic
;
(OC-6-34)-Chlorido(cyclobutane-1,1'-dicarboxylate)
(cyclohexane-1R,2R,diamine)(ethane-1,2-diol)platinum(IV) 
;
_space_group_crystal_system monoclinic
_space_group_IT_number 4
_space_group_name_Hall 'P 2yb'
_space_group_name_H-M_alt 'P 1 21 1'
_atom_sites_solution_hydrogens geom
_audit_creation_method SHELXL-2014
_cell_angle_alpha 90
_cell_angle_beta 115.298(3)
_cell_angle_gamma 90
_cell_formula_units_Z 4
_cell_length_a 9.781(2)
_cell_length_b 21.416(3)
_cell_length_c 11.228(2)
_cell_measurement_temperature 293(2)
_cell_volume 2126.4(7)
_computing_structure_refinement 'SHELXL-2014 (Sheldrick, 2014)'
_diffrn_ambient_temperature 293(2)
_diffrn_measured_fraction_theta_full 0.999
_diffrn_measured_fraction_theta_max 0.989
_diffrn_radiation_type MoK\a
_diffrn_radiation_wavelength 0.71073
_diffrn_reflns_av_R_equivalents 0.0591
_diffrn_reflns_av_unetI/netI 0.1003
_diffrn_reflns_Laue_measured_fraction_full 0.999
_diffrn_reflns_Laue_measured_fraction_max 0.989
_diffrn_reflns_limit_h_max 11
_diffrn_reflns_limit_h_min -12
_diffrn_reflns_limit_k_max 20
_diffrn_reflns_limit_k_min -26
_diffrn_reflns_limit_l_max 14
_diffrn_reflns_limit_l_min -14
_diffrn_reflns_number 15455
_diffrn_reflns_point_group_measured_fraction_full 0.925
_diffrn_reflns_point_group_measured_fraction_max 0.904
_diffrn_reflns_theta_full 25.242
_diffrn_reflns_theta_max 26.744
_diffrn_reflns_theta_min 1.902
_exptl_absorpt_coefficient_mu 6.770
_exptl_absorpt_correction_T_max 0.7454
_exptl_absorpt_correction_T_min 0.2316
_exptl_absorpt_correction_type multi-scan
_exptl_absorpt_process_details SADABS
_exptl_crystal_colour white
_exptl_crystal_density_diffrn 1.880
_exptl_crystal_description prism
_exptl_crystal_F_000 1184
_exptl_crystal_size_max 0.5
_exptl_crystal_size_mid 0.4
_exptl_crystal_size_min 0.4
_refine_diff_density_max 3.380
_refine_diff_density_min -0.807
_refine_diff_density_rms 0.180
_refine_ls_abs_structure_details
;
 Flack x determined using 2226 quotients [(I+)-(I-)]/[(I+)+(I-)]
 (Parsons, Flack and Wagner, Acta Cryst. B69 (2013) 249-259).
;
_refine_ls_abs_structure_Flack 0.023(13)
_refine_ls_extinction_method none
_refine_ls_goodness_of_fit_ref 0.980
_refine_ls_hydrogen_treatment constr
_refine_ls_matrix_type full
_refine_ls_number_parameters 487
_refine_ls_number_reflns 8191
_refine_ls_number_restraints 145
_refine_ls_restrained_S_all 0.974
_refine_ls_R_factor_all 0.0736
_refine_ls_R_factor_gt 0.0507
_refine_ls_shift/su_max 0.001
_refine_ls_shift/su_mean 0.000
_refine_ls_structure_factor_coef Fsqd
_refine_ls_weighting_details 'w=1/[\s^2^(Fo^2^)+(0.0400P)^2^] where P=(Fo^2^+2Fc^2^)/3'
_refine_ls_weighting_scheme calc
_refine_ls_wR_factor_gt 0.1086
_refine_ls_wR_factor_ref 0.1182
_reflns_Friedel_coverage 0.779
_reflns_Friedel_fraction_full 0.845
_reflns_Friedel_fraction_max 0.814
_reflns_number_gt 6159
_reflns_number_total 8191
_reflns_threshold_expression 'I > 2\s(I)'
_cod_data_source_file ic501446b_si_002.cif
_cod_data_source_block shelx
_cod_depositor_comments
;

2020-07-06
Z value and formula fixed to values more according to usual
chemical conventions.                 miguel
;
_cod_original_formula_sum 'C28 H62 Cl2 N4 O18 Pt2'
_cod_original_formula_weight 1203.89
_cod_original_formula_units_Z 2
_cod_original_sg_symbol_H-M 'P 21'
_cod_database_code 4350688
_shelx_space_group_comment
;
The symmetry employed for this shelxl refinement is uniquely defined
by the following loop, which should always be used as a source of
symmetry information in preference to the above space-group names.
They are only intended as comments.
;
_shelxl_version_number 2014-3

loop_
_space_group_symop_operation_xyz
'x, y, z'
'-x, y+1/2, -z'

loop_
_atom_site_label
_atom_site_type_symbol
_atom_site_fract_x
_atom_site_fract_y
_atom_site_fract_z
_atom_site_U_iso_or_equiv
_atom_site_adp_type
_atom_site_occupancy
_atom_site_site_symmetry_order
_atom_site_calc_flag
_atom_site_refinement_flags_posn
_atom_site_refinement_flags_adp
Pt1A Pt 0.69587(8) 0.23435(2) 0.06457(6) 0.0331(2) Uani 1 1 d . U
Cl1A Cl 0.9484(6) 0.2626(2) 0.1477(5) 0.0533(11) Uani 1 1 d . U
O1A O 0.7413(16) 0.1720(7) 0.2063(12) 0.046(3) Uani 1 1 d . U
O2A O 0.849(2) 0.0893(8) 0.3186(15) 0.071(5) Uani 1 1 d . U
O3A O 0.7141(14) 0.1710(5) -0.0578(10) 0.037(3) Uani 1 1 d . U
O4A O 0.7589(19) 0.0793(6) -0.1147(13) 0.066(4) Uani 1 1 d . U
O5A O 0.4736(14) 0.2170(5) -0.0117(13) 0.049(3) Uani 1 1 d . U
O6A O 0.3790(16) 0.1692(7) 0.1871(13) 0.059(4) Uani 1 1 d . U
N1A N 0.6604(19) 0.3012(6) 0.1743(13) 0.043(4) Uani 1 1 d . U
H4A H 0.5704 0.2957 0.1749 0.052 Uiso 1 1 calc R U
H4B H 0.7309 0.2989 0.2570 0.052 Uiso 1 1 calc R U
N2A N 0.6414(18) 0.3031(7) -0.0731(13) 0.033(3) Uani 1 1 d . U
H3A H 0.7234 0.3155 -0.0820 0.039 Uiso 1 1 calc R U
H3B H 0.5738 0.2892 -0.1506 0.039 Uiso 1 1 calc R U
C1A C 0.814(2) 0.1181(10) 0.2203(18) 0.039(4) Uani 1 1 d . U
C2A C 0.867(2) 0.0975(8) 0.1153(17) 0.038(4) Uani 1 1 d . U
C3A C 0.774(2) 0.1173(7) -0.0271(15) 0.034(3) Uani 1 1 d . U
C4A C 0.906(3) 0.0262(8) 0.1278(18) 0.051(4) Uani 1 1 d . U
H61A H 0.9181 0.0079 0.2106 0.061 Uiso 1 1 calc R U
H61B H 0.8388 0.0015 0.0537 0.061 Uiso 1 1 calc R U
C5A C 1.060(3) 0.0424(9) 0.123(2) 0.067(5) Uani 1 1 d . U
H62A H 1.1476 0.0235 0.1926 0.080 Uiso 1 1 calc R U
H62B H 1.0600 0.0354 0.0373 0.080 Uiso 1 1 calc R U
C6A C 1.034(2) 0.1108(9) 0.149(2) 0.054(4) Uani 1 1 d . U
H60A H 1.0921 0.1236 0.2394 0.065 Uiso 1 1 calc R U
H60B H 1.0473 0.1400 0.0886 0.065 Uiso 1 1 calc R U
C7A C 0.666(2) 0.3640(7) 0.1170(16) 0.043(4) Uani 1 1 d . U
H7 H 0.7715 0.3737 0.1354 0.051 Uiso 1 1 calc R U
C8A C 0.603(3) 0.4165(8) 0.1693(19) 0.067(6) Uani 1 1 d . U
H90A H 0.5001 0.4063 0.1550 0.080 Uiso 1 1 calc R U
H90B H 0.6633 0.4212 0.2633 0.080 Uiso 1 1 calc R U
C9A C 0.603(3) 0.4764(8) 0.100(2) 0.067(6) Uani 1 1 d . U
H91A H 0.7067 0.4877 0.1205 0.080 Uiso 1 1 calc R U
H91B H 0.5607 0.5093 0.1337 0.080 Uiso 1 1 calc R U
C10A C 0.512(3) 0.4719(10) -0.051(2) 0.064(6) Uani 1 1 d . U
H22A H 0.5200 0.5106 -0.0921 0.077 Uiso 1 1 calc R U
H22B H 0.4056 0.4646 -0.0729 0.077 Uiso 1 1 calc R U
C11A C 0.576(2) 0.4171(8) -0.1022(18) 0.046(5) Uani 1 1 d . U
H21A H 0.5138 0.4112 -0.1957 0.055 Uiso 1 1 calc R U
H21B H 0.6776 0.4269 -0.0897 0.055 Uiso 1 1 calc R U
C12A C 0.577(3) 0.3565(10) -0.0277(19) 0.043(5) Uani 1 1 d . U
H12 H 0.4723 0.3463 -0.0448 0.051 Uiso 1 1 calc R U
C13A C 0.423(2) 0.1570(8) -0.0108(17) 0.048(4) Uani 1 1 d . U
H40A H 0.5081 0.1301 0.0392 0.058 Uiso 1 1 calc R U
H40B H 0.3745 0.1412 -0.1003 0.058 Uiso 1 1 calc R U
C14A C 0.313(2) 0.1561(10) 0.0496(19) 0.063(5) Uani 1 1 d . U
H41A H 0.2339 0.1866 0.0048 0.075 Uiso 1 1 calc R U
H41B H 0.2652 0.1153 0.0352 0.075 Uiso 1 1 calc R U
Pt1B Pt 0.70364(8) 0.20249(2) 0.56703(6) 0.0348(2) Uani 1 1 d . U
Cl1B Cl 0.9338(6) 0.1539(3) 0.7017(5) 0.0611(13) Uani 1 1 d . U
O1B O 0.8027(15) 0.2523(5) 0.4733(12) 0.049(3) Uani 1 1 d . U
O2B O 0.891(2) 0.3377(6) 0.4357(13) 0.070(4) Uani 1 1 d . U
O3B O 0.7379(16) 0.2712(7) 0.7030(12) 0.044(3) Uani 1 1 d . U
O4B O 0.8537(18) 0.3466(8) 0.8287(15) 0.057(4) Uani 1 1 d . U
O5B O 0.5061(14) 0.2363(6) 0.4473(11) 0.048(3) Uani 1 1 d . U
O6B O 0.3610(17) 0.2993(6) 0.2058(13) 0.065(4) Uani 1 1 d . U
N1B N 0.651(2) 0.1330(8) 0.4338(16) 0.043(4) Uani 1 1 d . U
H1A H 0.5807 0.1461 0.3568 0.052 Uiso 1 1 calc R U
H1B H 0.7330 0.1226 0.4223 0.052 Uiso 1 1 calc R U
N2B N 0.5884(16) 0.1505(6) 0.6451(13) 0.036(3) Uani 1 1 d . U
H2A H 0.6526 0.1317 0.7184 0.043 Uiso 1 1 calc R U
H2B H 0.5272 0.1748 0.6650 0.043 Uiso 1 1 calc R U
C1B C 0.869(2) 0.3061(8) 0.5127(17) 0.044(4) Uani 1 1 d . U
C2B C 0.929(2) 0.3261(8) 0.6575(16) 0.038(4) Uani 1 1 d . U
C3B C 0.836(2) 0.3127(10) 0.733(2) 0.038(4) Uani 1 1 d . U
C4B C 0.995(2) 0.3926(9) 0.6772(19) 0.051(4) Uani 1 1 d . U
H50A H 0.9594 0.4169 0.5966 0.061 Uiso 1 1 calc R U
H50B H 0.9834 0.4157 0.7466 0.061 Uiso 1 1 calc R U
C5B C 1.152(3) 0.3655(11) 0.718(3) 0.086(7) Uani 1 1 d . U
H10E H 1.1875 0.3679 0.6499 0.103 Uiso 1 1 calc R U
H10F H 1.2266 0.3825 0.8004 0.103 Uiso 1 1 calc R U
C6B C 1.096(2) 0.3014(10) 0.733(2) 0.058(4) Uani 1 1 d . U
H51A H 1.1234 0.2893 0.8231 0.070 Uiso 1 1 calc R U
H51B H 1.1223 0.2689 0.6857 0.070 Uiso 1 1 calc R U
C7B C 0.594(3) 0.0768(9) 0.479(2) 0.040(5) Uani 1 1 d . U
H7B H 0.6818 0.0557 0.5469 0.048 Uiso 1 1 calc R U
C8B C 0.513(3) 0.0308(9) 0.375(2) 0.060(6) Uani 1 1 d . U
H81A H 0.5807 0.0137 0.3409 0.071 Uiso 1 1 calc R U
H81B H 0.4292 0.0508 0.3037 0.071 Uiso 1 1 calc R U
C9B C 0.455(3) -0.0210(9) 0.434(2) 0.073(8) Uani 1 1 d . U
H82A H 0.5402 -0.0425 0.5016 0.088 Uiso 1 1 calc R U
H82B H 0.3996 -0.0511 0.3658 0.088 Uiso 1 1 calc R U
C10B C 0.352(3) 0.0037(9) 0.4940(19) 0.070(6) Uani 1 1 d . U
H83A H 0.3172 -0.0305 0.5306 0.083 Uiso 1 1 calc R U
H83B H 0.2642 0.0239 0.4266 0.083 Uiso 1 1 calc R U
C11B C 0.443(3) 0.0516(9) 0.6048(17) 0.058(5) Uani 1 1 d . U
H80A H 0.3779 0.0688 0.6423 0.070 Uiso 1 1 calc R U
H80B H 0.5273 0.0309 0.6745 0.070 Uiso 1 1 calc R U
C12B C 0.499(2) 0.1035(7) 0.5455(16) 0.043(4) Uani 1 1 d . U
H12B H 0.4114 0.1245 0.4780 0.051 Uiso 1 1 calc R U
C13B C 0.480(2) 0.3022(8) 0.4433(19) 0.057(5) Uani 1 1 d . U
H10A H 0.5672 0.3244 0.4449 0.069 Uiso 1 1 calc R U
H10B H 0.4648 0.3148 0.5197 0.069 Uiso 1 1 calc R U
C14B C 0.344(2) 0.3177(10) 0.3212(18) 0.060(5) Uani 1 1 d . U
H10C H 0.2568 0.2969 0.3225 0.072 Uiso 1 1 calc R U
H10D H 0.3264 0.3624 0.3182 0.072 Uiso 1 1 calc R U
O1W O 0.4010(17) 0.2317(7) -0.2891(14) 0.070(4) Uani 1 1 d . .
O2W O 0.1565(19) 0.3749(7) 0.0320(15) 0.077(5) Uani 1 1 d . .
O3W O 1.123(2) 0.2023(9) 0.4773(17) 0.110(6) Uani 1 1 d . .
O4W O 0.164(3) 0.4664(8) 0.199(2) 0.138(10) Uani 1 1 d . .
O5W O 1.057(3) 0.0443(16) 0.563(2) 0.181(13) Uani 1 1 d . .
O6W O 1.052(4) 0.4382(14) 0.371(3) 0.202(15) Uani 1 1 d . .

loop_
_atom_site_aniso_label
_atom_site_aniso_U_11
_atom_site_aniso_U_22
_atom_site_aniso_U_33
_atom_site_aniso_U_23
_atom_site_aniso_U_13
_atom_site_aniso_U_12
Pt1A 0.0469(5) 0.0303(4) 0.0296(4) 0.0003(3) 0.0234(4) 0.0024(4)
Cl1A 0.047(3) 0.054(3) 0.056(3) -0.001(2) 0.019(2) -0.002(2)
O1A 0.069(9) 0.037(6) 0.040(7) 0.009(5) 0.031(7) 0.009(6)
O2A 0.115(15) 0.064(11) 0.053(9) 0.028(8) 0.055(10) 0.042(11)
O3A 0.057(8) 0.030(5) 0.028(5) -0.002(4) 0.022(5) 0.001(5)
O4A 0.106(12) 0.043(7) 0.047(7) -0.005(6) 0.030(8) 0.019(8)
O5A 0.047(6) 0.036(6) 0.068(8) 0.005(5) 0.030(6) 0.003(5)
O6A 0.063(9) 0.069(9) 0.051(7) 0.017(7) 0.029(7) 0.000(8)
N1A 0.073(10) 0.038(6) 0.028(7) -0.001(5) 0.032(7) 0.015(7)
N2A 0.043(9) 0.032(7) 0.027(7) -0.003(5) 0.018(6) 0.000(6)
C1A 0.042(11) 0.048(10) 0.028(8) 0.009(7) 0.016(8) 0.015(9)
C2A 0.055(10) 0.031(7) 0.039(7) 0.004(6) 0.030(7) 0.001(7)
C3A 0.048(10) 0.033(7) 0.036(7) 0.004(6) 0.031(7) 0.010(7)
C4A 0.087(14) 0.030(7) 0.044(10) 0.008(7) 0.035(11) 0.014(8)
C5A 0.070(14) 0.067(12) 0.071(14) -0.014(11) 0.038(12) 0.010(11)
C6A 0.054(10) 0.065(10) 0.053(11) -0.012(9) 0.031(8) -0.002(9)
C7A 0.064(13) 0.036(7) 0.034(7) -0.005(6) 0.027(8) 0.001(8)
C8A 0.12(2) 0.045(8) 0.049(10) 0.002(7) 0.050(12) 0.022(11)
C9A 0.11(2) 0.036(8) 0.063(10) -0.010(8) 0.047(12) 0.009(11)
C10A 0.11(2) 0.042(10) 0.060(10) 0.015(9) 0.053(12) 0.022(12)
C11A 0.068(15) 0.032(8) 0.039(9) 0.000(6) 0.024(10) 0.000(9)
C12A 0.057(14) 0.046(9) 0.036(8) 0.004(7) 0.032(9) 0.011(10)
C13A 0.059(11) 0.038(8) 0.051(10) -0.005(7) 0.028(9) -0.002(8)
C14A 0.054(13) 0.070(13) 0.071(10) 0.000(10) 0.034(10) -0.011(10)
Pt1B 0.0475(5) 0.0342(5) 0.0296(4) -0.0050(3) 0.0231(4) -0.0056(4)
Cl1B 0.051(3) 0.068(3) 0.059(3) 0.001(2) 0.018(2) 0.005(3)
O1B 0.075(9) 0.038(6) 0.055(7) -0.012(5) 0.048(7) -0.019(6)
O2B 0.113(13) 0.065(8) 0.043(7) -0.007(6) 0.044(8) -0.039(9)
O3B 0.065(9) 0.046(7) 0.036(6) -0.015(5) 0.035(6) -0.016(6)
O4B 0.072(11) 0.062(10) 0.051(9) -0.025(7) 0.040(8) -0.021(9)
O5B 0.059(7) 0.037(5) 0.047(6) -0.011(5) 0.022(5) -0.014(5)
O6B 0.087(11) 0.063(8) 0.054(7) -0.001(6) 0.039(7) -0.002(8)
N1B 0.066(11) 0.032(7) 0.042(8) -0.008(6) 0.033(7) -0.009(7)
N2B 0.040(8) 0.041(7) 0.035(7) -0.002(5) 0.024(6) 0.000(6)
C1B 0.054(11) 0.051(9) 0.044(8) -0.012(7) 0.036(8) -0.021(9)
C2B 0.046(9) 0.041(8) 0.034(8) -0.001(7) 0.025(7) 0.000(7)
C3B 0.046(11) 0.035(10) 0.043(10) -0.011(7) 0.028(9) -0.012(8)
C4B 0.061(12) 0.050(9) 0.048(11) -0.008(8) 0.029(10) -0.019(8)
C5B 0.064(12) 0.095(15) 0.10(2) 0.007(14) 0.041(14) -0.019(11)
C6B 0.042(10) 0.069(10) 0.066(11) -0.001(10) 0.027(8) 0.003(9)
C7B 0.064(14) 0.024(7) 0.042(10) -0.005(7) 0.033(10) -0.007(8)
C8B 0.100(19) 0.042(10) 0.049(12) -0.014(8) 0.043(12) -0.027(11)
C9B 0.14(2) 0.038(11) 0.060(13) -0.017(9) 0.054(15) -0.033(12)
C10B 0.110(19) 0.062(11) 0.050(11) -0.004(9) 0.047(12) -0.035(11)
C11B 0.089(16) 0.061(10) 0.042(10) -0.006(7) 0.045(10) -0.023(10)
C12B 0.064(12) 0.033(7) 0.041(9) -0.002(6) 0.031(8) -0.008(7)
C13B 0.064(13) 0.044(9) 0.056(9) 0.011(8) 0.017(9) 0.002(9)
C14B 0.061(13) 0.064(12) 0.055(10) -0.001(9) 0.024(9) 0.016(10)
O1W 0.061(9) 0.076(10) 0.080(10) -0.018(9) 0.039(8) 0.017(9)
O2W 0.088(12) 0.068(9) 0.064(9) 0.016(7) 0.023(9) -0.002(9)
O3W 0.113(16) 0.123(16) 0.085(13) -0.016(11) 0.034(11) 0.022(13)
O4W 0.25(3) 0.072(11) 0.114(17) 0.005(11) 0.094(19) -0.027(15)
O5W 0.17(3) 0.24(3) 0.13(2) 0.00(2) 0.049(18) 0.09(3)
O6W 0.26(4) 0.20(3) 0.20(3) 0.02(2) 0.15(3) -0.10(3)

loop_
_atom_type_symbol
_atom_type_description
_atom_type_scat_dispersion_real
_atom_type_scat_dispersion_imag
_atom_type_scat_source
C C 0.0033 0.0016 'International Tables Vol C Tables 4.2.6.8 and 6.1.1.4'
H H 0.0000 0.0000 'International Tables Vol C Tables 4.2.6.8 and 6.1.1.4'
N N 0.0061 0.0033 'International Tables Vol C Tables 4.2.6.8 and 6.1.1.4'
O O 0.0106 0.0060 'International Tables Vol C Tables 4.2.6.8 and 6.1.1.4'
Cl Cl 0.1484 0.1585 'International Tables Vol C Tables 4.2.6.8 and 6.1.1.4'
Pt Pt -1.7033 8.3905 'International Tables Vol C Tables 4.2.6.8 and 6.1.1.4'

loop_
_geom_angle_atom_site_label_1
_geom_angle_atom_site_label_2
_geom_angle_atom_site_label_3
_geom_angle
O1A Pt1A O3A 92.3(5)
O1A Pt1A O5A 92.8(5)
O3A Pt1A O5A 88.8(5)
O1A Pt1A N1A 91.5(5)
O3A Pt1A N1A 174.8(6)
O5A Pt1A N1A 87.4(6)
O1A Pt1A N2A 175.1(6)
O3A Pt1A N2A 92.3(5)
O5A Pt1A N2A 85.7(6)
N1A Pt1A N2A 83.8(6)
O1A Pt1A Cl1A 91.0(4)
O3A Pt1A Cl1A 93.5(4)
O5A Pt1A Cl1A 175.5(3)
N1A Pt1A Cl1A 90.1(5)
N2A Pt1A Cl1A 90.3(5)
C1A O1A Pt1A 127.4(12)
C3A O3A Pt1A 126.6(10)
C13A O5A Pt1A 119.8(11)
C7A N1A Pt1A 109.0(9)
C12A N2A Pt1A 107.8(10)
O2A C1A O1A 119.6(18)
O2A C1A C2A 120.4(18)
O1A C1A C2A 119.7(16)
C3A C2A C6A 107.4(14)
C3A C2A C1A 118.7(15)
C6A C2A C1A 115.4(16)
C3A C2A C4A 112.2(14)
C6A C2A C4A 87.8(15)
C1A C2A C4A 111.2(14)
O4A C3A O3A 119.8(15)
O4A C3A C2A 117.8(15)
O3A C3A C2A 122.4(13)
C5A C4A C2A 89.2(14)
C6A C5A C4A 87.8(15)
C2A C6A C5A 91.4(15)
C12A C7A N1A 105.0(14)
C12A C7A C8A 110.7(16)
N1A C7A C8A 113.5(14)
C9A C8A C7A 110.0(16)
C8A C9A C10A 112.6(16)
C9A C10A C11A 108.6(18)
C12A C11A C10A 110.2(15)
C7A C12A N2A 108.4(16)
C7A C12A C11A 111.5(16)
N2A C12A C11A 111.3(14)
O5A C13A C14A 110.2(15)
O6A C14A C13A 113.9(16)
O5B Pt1B O1B 90.0(5)
O5B Pt1B N1B 84.3(6)
O1B Pt1B N1B 91.7(6)
O5B Pt1B N2B 86.1(6)
O1B Pt1B N2B 174.8(5)
N1B Pt1B N2B 84.5(6)
O5B Pt1B O3B 92.6(5)
O1B Pt1B O3B 92.7(5)
N1B Pt1B O3B 174.6(6)
N2B Pt1B O3B 90.9(5)
O5B Pt1B Cl1B 175.2(4)
O1B Pt1B Cl1B 91.6(4)
N1B Pt1B Cl1B 91.1(6)
N2B Pt1B Cl1B 92.0(4)
O3B Pt1B Cl1B 91.8(4)
C1B O1B Pt1B 124.8(10)
C3B O3B Pt1B 125.4(11)
C13B O5B Pt1B 119.7(11)
C7B N1B Pt1B 110.7(11)
C12B N2B Pt1B 107.6(9)
O2B C1B O1B 118.3(16)
O2B C1B C2B 120.5(16)
O1B C1B C2B 121.0(14)
C3B C2B C1B 119.6(16)
C3B C2B C4B 114.3(15)
C1B C2B C4B 110.8(14)
C3B C2B C6B 111.9(15)
C1B C2B C6B 108.1(15)
C4B C2B C6B 87.5(14)
O4B C3B O3B 117.4(17)
O4B C3B C2B 118.5(18)
O3B C3B C2B 124.0(16)
C5B C4B C2B 90.0(16)
C6B C5B C4B 90.9(16)
C5B C6B C2B 88.7(16)
C8B C7B N1B 114.9(16)
C8B C7B C12B 113.7(19)
N1B C7B C12B 104.8(14)
C7B C8B C9B 108.7(16)
C8B C9B C10B 112.2(17)
C9B C10B C11B 108.8(18)
C12B C11B C10B 108.7(13)
N2B C12B C11B 112.0(13)
N2B C12B C7B 109.9(15)
C11B C12B C7B 110.6(14)
O5B C13B C14B 109.1(16)
O6B C14B C13B 111.8(17)

loop_
_geom_bond_atom_site_label_1
_geom_bond_atom_site_label_2
_geom_bond_distance
Pt1A O1A 1.978(13)
Pt1A O3A 1.993(10)
Pt1A O5A 2.002(13)
Pt1A N1A 2.013(12)
Pt1A N2A 2.034(15)
Pt1A Cl1A 2.317(5)
O1A C1A 1.33(2)
O2A C1A 1.18(2)
O3A C3A 1.269(18)
O4A C3A 1.237(19)
O5A C13A 1.378(19)
O6A C14A 1.42(2)
N1A C7A 1.50(2)
N2A C12A 1.50(2)
C1A C2A 1.54(2)
C2A C3A 1.52(2)
C2A C6A 1.54(3)
C2A C4A 1.57(2)
C4A C5A 1.57(3)
C5A C6A 1.54(3)
C7A C12A 1.49(3)
C7A C8A 1.52(2)
C8A C9A 1.50(2)
C9A C10A 1.55(3)
C10A C11A 1.55(3)
C11A C12A 1.54(3)
C13A C14A 1.50(2)
Pt1B O5B 1.961(13)
Pt1B O1B 2.014(11)
Pt1B N1B 2.015(16)
Pt1B N2B 2.030(13)
Pt1B O3B 2.043(12)
Pt1B Cl1B 2.351(5)
O1B C1B 1.30(2)
O2B C1B 1.185(19)
O3B C3B 1.24(2)
O4B C3B 1.24(2)
O5B C13B 1.43(2)
O6B C14B 1.43(2)
N1B C7B 1.50(2)
N2B C12B 1.48(2)
C1B C2B 1.54(2)
C2B C3B 1.51(2)
C2B C4B 1.54(3)
C2B C6B 1.58(3)
C4B C5B 1.52(3)
C5B C6B 1.51(3)
C7B C8B 1.47(3)
C7B C12B 1.53(2)
C8B C9B 1.52(3)
C9B C10B 1.53(3)
C10B C11B 1.56(3)
C11B C12B 1.52(2)
C13B C14B 1.48(3)
